data_1513911
loop_
_publ_author_name
'Ghavimi, Bahman'
'Magnus, Philip'

_publ_section_title
;
 Total synthesis of 8,14-dihydromorphinandienone alkaloids.
;
_journal_issue 6
_journal_name_full 'Organic letters'
_journal_page_first 1708
_journal_page_last 1711
_journal_paper_doi 10.1021/ol500368p
_journal_volume 16
_journal_year 2014
_chemical_formula_moiety 'C20 H21 N O7'
_chemical_formula_sum 'C20 H21 N O7'
_chemical_formula_weight 387.38
_chemical_name_systematic
;
 ?
;
_space_group_IT_number 2
_symmetry_cell_setting triclinic
_symmetry_space_group_name_Hall '-P 1'
_symmetry_space_group_name_H-M 'P -1'
_atom_sites_solution_hydrogens geom
_atom_sites_solution_primary direct
_atom_sites_solution_secondary difmap
_audit_creation_method SHELXL-97
_cell_angle_alpha 102.934(6)
_cell_angle_beta 93.21
_cell_angle_gamma 103.857(6)
_cell_formula_units_Z 4
_cell_length_a 10.348(3)
_cell_length_b 10.853(3)
_cell_length_c 17.384(5)
_cell_measurement_reflns_used 18476
_cell_measurement_temperature 153(2)
_cell_measurement_theta_max 27.5
_cell_measurement_theta_min 3.0
_cell_volume 1835.0(9)
_computing_cell_refinement 'CrystalClear (Rigaku Inc., 2008)'
_computing_data_collection 'CrystalClear (Rigaku Inc., 2008)'
_computing_data_reduction 'CrystalClear (Rigaku Inc., 2008)'
_computing_molecular_graphics 'XP SHELXTL/PC, Siemens Analytical'
_computing_structure_refinement 'XL SHELXTL/PC, Siemens Analytical'
_computing_structure_solution
;

SIR97 - Altomare A., Burla M.C., Camalli M., Cascarano G.L., Giacovazzo C., 
Guagliardi A., Moliterni A.G.G., Polidori G.,Spagna R.
;
_diffrn_ambient_temperature 153(2)
_diffrn_measured_fraction_theta_full 0.984
_diffrn_measured_fraction_theta_max 0.984
_diffrn_measurement_device_type 'Rigaku SCX-Mini with Mercury CCD'
_diffrn_measurement_method \w-scans
_diffrn_radiation_monochromator graphite
_diffrn_radiation_source 'fine-focus sealed tube'
_diffrn_radiation_type MoK\a
_diffrn_radiation_wavelength 0.71075
_diffrn_reflns_av_R_equivalents 0.1030
_diffrn_reflns_av_sigmaI/netI 0.1569
_diffrn_reflns_limit_h_max 12
_diffrn_reflns_limit_h_min -13
_diffrn_reflns_limit_k_max 14
_diffrn_reflns_limit_k_min -14
_diffrn_reflns_limit_l_max 22
_diffrn_reflns_limit_l_min -22
_diffrn_reflns_number 18476
_diffrn_reflns_theta_full 27.48
_diffrn_reflns_theta_max 27.48
_diffrn_reflns_theta_min 3.16
_exptl_absorpt_coefficient_mu 0.107
_exptl_absorpt_correction_T_max 1.00
_exptl_absorpt_correction_T_min 0.576
_exptl_absorpt_correction_type multi-scan
_exptl_absorpt_process_details
;
Abscor. T. Higashi (2001).  The Rigaku Corporation, Tokyo, Japan.
;
_exptl_crystal_colour yellow
_exptl_crystal_density_diffrn 1.402
_exptl_crystal_density_method 'not measured'
_exptl_crystal_description needle
_exptl_crystal_F_000 816
_exptl_crystal_size_max 0.42
_exptl_crystal_size_mid 0.09
_exptl_crystal_size_min 0.08
_refine_diff_density_max 0.300
_refine_diff_density_min -0.313
_refine_diff_density_rms 0.066
_refine_ls_extinction_method none
_refine_ls_goodness_of_fit_ref 1.069
_refine_ls_hydrogen_treatment constr
_refine_ls_matrix_type full
_refine_ls_number_parameters 511
_refine_ls_number_reflns 8273
_refine_ls_number_restraints 0
_refine_ls_restrained_S_all 1.069
_refine_ls_R_factor_all 0.2200
_refine_ls_R_factor_gt 0.0839
_refine_ls_shift/su_max 0.011
_refine_ls_shift/su_mean 0.001
_refine_ls_structure_factor_coef Fsqd
_refine_ls_weighting_details 'calc w=1/[\s^2^(Fo^2^)+(0.0492P)^2^+0.0787P] where P=(Fo^2^+2Fc^2^)/3'
_refine_ls_weighting_scheme calc
_refine_ls_wR_factor_gt 0.1449
_refine_ls_wR_factor_ref 0.1902
_reflns_number_gt 3296
_reflns_number_total 8273
_reflns_threshold_expression >2sigma(I)
_cod_data_source_file ol500368p_si_004.cif
_cod_data_source_block shelxl
_cod_depositor_comments
;
The following automatic conversions were performed:

'_symmetry_cell_setting' value 'Triclinic' changed to 'triclinic'
according to
/usr/data/users/saulius/crontab/automatic-downloads/current/ACS/lib/dictionaries/cif_core.dic
dictionary named 'cif_core.dic' version 2.4.2 from 2011-04-26.

Automatic conversion script
Id: cif_fix_values 2281 2013-09-26 08:29:07Z andrius 
;
_cod_original_sg_symbol_H-M P-1
_cod_database_code 1513911

loop_
_symmetry_equiv_pos_as_xyz
'x, y, z'
'-x, -y, -z'

loop_
_atom_site_label
_atom_site_type_symbol
_atom_site_fract_x
_atom_site_fract_y
_atom_site_fract_z
_atom_site_U_iso_or_equiv
_atom_site_adp_type
_atom_site_occupancy
_atom_site_symmetry_multiplicity
_atom_site_calc_flag
_atom_site_refinement_flags
O1 O 0.4144(3) 0.8195(2) 0.27002(15) 0.0327(7) Uani 1 1 d .
O2 O 0.2709(3) 0.9551(2) 0.34997(15) 0.0372(7) Uani 1 1 d .
O3 O -0.0786(3) 0.2917(3) -0.00987(18) 0.0532(9) Uani 1 1 d .
O4 O 0.0499(3) 0.1929(3) 0.04151(17) 0.0461(8) Uani 1 1 d .
O5 O 0.3107(3) 0.3694(3) -0.08470(17) 0.0537(9) Uani 1 1 d .
O6 O 0.3550(3) 0.6285(3) -0.06091(15) 0.0415(8) Uani 1 1 d .
O7 O 0.6051(3) 0.7555(3) 0.29273(15) 0.0364(7) Uani 1 1 d .
N1 N 0.0150(3) 0.2916(3) 0.0364(2) 0.0357(9) Uani 1 1 d .
C1 C 0.2782(4) 0.7697(4) 0.2529(2) 0.0272(9) Uani 1 1 d .
C2 C 0.2002(4) 0.8452(4) 0.2957(2) 0.0292(10) Uani 1 1 d .
C3 C 0.0629(4) 0.8071(4) 0.2789(2) 0.0342(10) Uani 1 1 d .
H3 H 0.0102 0.8585 0.3072 0.041 Uiso 1 1 calc R
C4 C 0.0010(4) 0.6948(4) 0.2211(2) 0.0343(10) Uani 1 1 d .
H4 H -0.0939 0.6699 0.2096 0.041 Uiso 1 1 calc R
C5 C 0.0769(4) 0.6176(4) 0.1796(2) 0.0295(10) Uani 1 1 d .
C6 C 0.0173(4) 0.4986(4) 0.1194(2) 0.0297(10) Uani 1 1 d .
H6 H -0.0749 0.4790 0.1002 0.036 Uiso 1 1 calc R
C7 C 0.0887(4) 0.4160(4) 0.0904(2) 0.0292(10) Uani 1 1 d .
C8 C 0.2353(4) 0.4330(3) 0.1181(2) 0.0280(10) Uani 1 1 d .
H8 H 0.2403 0.3909 0.1634 0.034 Uiso 1 1 calc R
C9 C 0.3117(4) 0.3722(4) 0.0529(2) 0.0350(11) Uani 1 1 d .
H9A H 0.4043 0.3820 0.0759 0.042 Uiso 1 1 calc R
H9B H 0.2680 0.2775 0.0340 0.042 Uiso 1 1 calc R
C10 C 0.3170(4) 0.4328(4) -0.0165(2) 0.0358(11) Uani 1 1 d .
C11 C 0.3357(4) 0.5767(4) 0.0039(2) 0.0308(10) Uani 1 1 d .
C12 C 0.3340(4) 0.6426(4) 0.0781(2) 0.0302(10) Uani 1 1 d .
H12 H 0.3532 0.7352 0.0883 0.036 Uiso 1 1 calc R
C13 C 0.3035(4) 0.5810(4) 0.1481(2) 0.0279(10) Uani 1 1 d .
C14 C 0.4340(4) 0.6019(3) 0.2027(2) 0.0305(10) Uani 1 1 d .
H14A H 0.4127 0.5615 0.2477 0.037 Uiso 1 1 calc R
H14B H 0.4954 0.5578 0.1725 0.037 Uiso 1 1 calc R
C15 C 0.5027(4) 0.7445(4) 0.2343(2) 0.0314(10) Uani 1 1 d .
H15 H 0.5416 0.7811 0.1903 0.038 Uiso 1 1 calc R
C16 C 0.2182(4) 0.6566(4) 0.1963(2) 0.0264(9) Uani 1 1 d .
C17 C 0.1960(4) 1.0385(4) 0.3922(3) 0.0507(13) Uani 1 1 d .
H17A H 0.1378 1.0612 0.3541 0.076 Uiso 1 1 calc R
H17B H 0.2580 1.1186 0.4248 0.076 Uiso 1 1 calc R
H17C H 0.1411 0.9927 0.4265 0.076 Uiso 1 1 calc R
C18 C 0.3837(4) 0.7686(4) -0.0448(2) 0.0488(13) Uani 1 1 d .
H18A H 0.3079 0.7974 -0.0226 0.073 Uiso 1 1 calc R
H18B H 0.3984 0.7962 -0.0943 0.073 Uiso 1 1 calc R
H18C H 0.4644 0.8078 -0.0066 0.073 Uiso 1 1 calc R
C19 C 0.7067(4) 0.8775(4) 0.3120(3) 0.0491(13) Uani 1 1 d .
H19A H 0.7160 0.9113 0.2636 0.059 Uiso 1 1 calc R
H19B H 0.7933 0.8606 0.3273 0.059 Uiso 1 1 calc R
C20 C 0.6810(5) 0.9798(4) 0.3765(3) 0.0624(15) Uani 1 1 d .
H20A H 0.6058 1.0103 0.3580 0.094 Uiso 1 1 calc R
H20B H 0.7611 1.0535 0.3920 0.094 Uiso 1 1 calc R
H20C H 0.6589 0.9437 0.4224 0.094 Uiso 1 1 calc R
O8 O 0.6299(3) 0.1670(2) 0.22972(16) 0.0405(8) Uani 1 1 d .
O9 O 0.7925(3) 0.0453(3) 0.16167(16) 0.0475(8) Uani 1 1 d .
O10 O 1.0701(3) 0.7395(3) 0.50931(19) 0.0572(10) Uani 1 1 d .
O11 O 0.9262(3) 0.8160(3) 0.45136(17) 0.0445(8) Uani 1 1 d .
O12 O 0.6584(3) 0.6286(3) 0.57281(17) 0.0476(8) Uani 1 1 d .
O13 O 0.6433(3) 0.3768(3) 0.55888(15) 0.0363(7) Uani 1 1 d .
O14 O 0.4268(3) 0.2026(3) 0.20114(16) 0.0401(7) Uani 1 1 d .
N2 N 0.9732(3) 0.7252(3) 0.4608(2) 0.0376(9) Uani 1 1 d .
C21 C 0.7631(4) 0.2278(4) 0.2513(2) 0.0310(10) Uani 1 1 d .
C22 C 0.8525(5) 0.1597(4) 0.2165(2) 0.0376(11) Uani 1 1 d .
C23 C 0.9885(5) 0.2113(4) 0.2372(3) 0.0427(12) Uani 1 1 d .
H23 H 1.0495 0.1669 0.2121 0.051 Uiso 1 1 calc R
C24 C 1.0360(4) 0.3272(4) 0.2942(2) 0.0379(11) Uani 1 1 d .
H24 H 1.1296 0.3603 0.3098 0.045 Uiso 1 1 calc R
C25 C 0.9485(4) 0.3962(4) 0.3290(2) 0.0299(10) Uani 1 1 d .
C26 C 0.9949(4) 0.5204(4) 0.3877(2) 0.0334(10) Uani 1 1 d .
H26 H 1.0858 0.5486 0.4105 0.040 Uiso 1 1 calc R
C27 C 0.9128(4) 0.5956(4) 0.4101(2) 0.0284(10) Uani 1 1 d .
C28 C 0.7668(4) 0.5627(3) 0.3770(2) 0.0291(10) Uani 1 1 d .
H28 H 0.7618 0.5988 0.3291 0.035 Uiso 1 1 calc R
C29 C 0.6769(4) 0.6179(4) 0.4343(2) 0.0321(10) Uani 1 1 d .
H29A H 0.7113 0.7143 0.4509 0.039 Uiso 1 1 calc R
H29B H 0.5856 0.5976 0.4063 0.039 Uiso 1 1 calc R
C30 C 0.6690(4) 0.5643(4) 0.5074(2) 0.0334(10) Uani 1 1 d .
C31 C 0.6671(4) 0.4245(4) 0.4927(2) 0.0300(10) Uani 1 1 d .
C32 C 0.6826(4) 0.3561(4) 0.4219(2) 0.0299(10) Uani 1 1 d .
H32 H 0.6753 0.2654 0.4156 0.036 Uiso 1 1 calc R
C33 C 0.7113(4) 0.4123(3) 0.3499(2) 0.0257(9) Uani 1 1 d .
C34 C 0.5834(4) 0.3758(4) 0.2915(2) 0.0296(10) Uani 1 1 d .
H34A H 0.5143 0.4128 0.3182 0.036 Uiso 1 1 calc R
H34B H 0.6031 0.4147 0.2458 0.036 Uiso 1 1 calc R
C35 C 0.5300(4) 0.2297(4) 0.2620(2) 0.0346(10) Uani 1 1 d .
H35 H 0.4950 0.1920 0.3065 0.042 Uiso 1 1 calc R
C36 C 0.8093(4) 0.3453(4) 0.3078(2) 0.0273(9) Uani 1 1 d .
C37 C 0.8765(5) -0.0354(4) 0.1273(3) 0.0606(15) Uani 1 1 d .
H37A H 0.9348 0.0094 0.0940 0.091 Uiso 1 1 calc R
H37B H 0.8204 -0.1189 0.0947 0.091 Uiso 1 1 calc R
H37C H 0.9316 -0.0517 0.1697 0.091 Uiso 1 1 calc R
C38 C 0.6153(4) 0.2371(4) 0.5467(2) 0.0429(12) Uani 1 1 d .
H38A H 0.5441 0.1947 0.5025 0.064 Uiso 1 1 calc R
H38B H 0.5861 0.2124 0.5951 0.064 Uiso 1 1 calc R
H38C H 0.6964 0.2088 0.5342 0.064 Uiso 1 1 calc R
C39 C 0.3524(5) 0.0666(5) 0.1805(3) 0.0708(17) Uani 1 1 d .
H39A H 0.4157 0.0106 0.1735 0.085 Uiso 1 1 calc R
H39B H 0.3001 0.0477 0.2244 0.085 Uiso 1 1 calc R
C40 C 0.2631(5) 0.0358(5) 0.1087(3) 0.0692(16) Uani 1 1 d .
H40A H 0.2070 0.0976 0.1134 0.104 Uiso 1 1 calc R
H40B H 0.2060 -0.0534 0.0999 0.104 Uiso 1 1 calc R
H40C H 0.3154 0.0422 0.0638 0.104 Uiso 1 1 calc R

loop_
_atom_site_aniso_label
_atom_site_aniso_U_11
_atom_site_aniso_U_22
_atom_site_aniso_U_33
_atom_site_aniso_U_23
_atom_site_aniso_U_13
_atom_site_aniso_U_12
O1 0.0309(17) 0.0271(16) 0.0381(17) 0.0004(12) 0.0047(13) 0.0108(13)
O2 0.0457(18) 0.0267(16) 0.0368(17) -0.0016(13) 0.0073(14) 0.0128(14)
O3 0.044(2) 0.052(2) 0.056(2) 0.0025(16) -0.0134(17) 0.0110(16)
O4 0.053(2) 0.0286(18) 0.053(2) 0.0011(15) 0.0055(16) 0.0124(15)
O5 0.055(2) 0.052(2) 0.039(2) -0.0130(16) 0.0139(16) 0.0056(16)
O6 0.0468(19) 0.054(2) 0.0274(17) 0.0142(15) 0.0109(14) 0.0145(16)
O7 0.0327(16) 0.0366(17) 0.0362(17) 0.0038(13) -0.0066(14) 0.0094(13)
N1 0.035(2) 0.032(2) 0.037(2) 0.0033(17) 0.0047(18) 0.0099(18)
C1 0.029(2) 0.028(2) 0.025(2) 0.0054(18) 0.0050(19) 0.0102(19)
C2 0.039(3) 0.025(2) 0.024(2) 0.0054(18) 0.008(2) 0.010(2)
C3 0.035(3) 0.037(3) 0.033(3) 0.004(2) 0.014(2) 0.016(2)
C4 0.029(2) 0.038(3) 0.036(3) 0.002(2) 0.008(2) 0.014(2)
C5 0.031(2) 0.027(2) 0.030(2) 0.0061(18) 0.007(2) 0.0075(19)
C6 0.027(2) 0.034(2) 0.026(2) 0.0045(19) 0.0016(19) 0.0063(19)
C7 0.032(2) 0.023(2) 0.028(2) 0.0025(18) 0.0003(19) 0.0016(18)
C8 0.029(2) 0.025(2) 0.029(2) 0.0033(18) 0.0016(19) 0.0086(18)
C9 0.032(2) 0.030(2) 0.038(3) -0.003(2) 0.001(2) 0.0105(19)
C10 0.026(2) 0.039(3) 0.037(3) 0.000(2) 0.008(2) 0.006(2)
C11 0.022(2) 0.038(3) 0.034(3) 0.008(2) 0.0074(19) 0.0108(19)
C12 0.028(2) 0.029(2) 0.033(3) 0.0054(19) 0.0032(19) 0.0076(18)
C13 0.026(2) 0.032(2) 0.024(2) 0.0036(18) -0.0002(18) 0.0102(19)
C14 0.034(2) 0.027(2) 0.031(2) 0.0054(18) -0.001(2) 0.0124(19)
C15 0.030(2) 0.034(3) 0.029(2) 0.0022(19) 0.002(2) 0.0119(19)
C16 0.031(2) 0.024(2) 0.028(2) 0.0066(18) 0.0065(19) 0.0140(18)
C17 0.068(3) 0.031(3) 0.052(3) -0.004(2) 0.014(3) 0.021(2)
C18 0.055(3) 0.061(3) 0.041(3) 0.025(2) 0.011(2) 0.021(3)
C19 0.036(3) 0.044(3) 0.057(3) 0.011(2) -0.004(2) -0.007(2)
C20 0.064(3) 0.033(3) 0.077(4) -0.003(3) -0.003(3) 0.005(2)
O8 0.0405(19) 0.0310(17) 0.0454(19) 0.0002(14) 0.0022(15) 0.0097(14)
O9 0.069(2) 0.0296(18) 0.0421(19) -0.0029(14) 0.0139(17) 0.0194(16)
O10 0.044(2) 0.053(2) 0.060(2) -0.0102(17) -0.0132(18) 0.0110(16)
O11 0.050(2) 0.0277(17) 0.053(2) 0.0019(14) 0.0095(16) 0.0124(15)
O12 0.056(2) 0.0421(19) 0.0401(19) -0.0045(15) 0.0179(16) 0.0142(15)
O13 0.0384(17) 0.0424(19) 0.0309(17) 0.0102(14) 0.0093(14) 0.0132(14)
O14 0.0393(17) 0.0363(18) 0.0352(17) 0.0098(13) -0.0095(14) -0.0060(14)
N2 0.035(2) 0.035(2) 0.039(2) 0.0009(18) 0.0076(18) 0.0071(18)
C21 0.037(3) 0.027(2) 0.033(2) 0.0114(19) 0.008(2) 0.010(2)
C22 0.060(3) 0.028(3) 0.030(3) 0.008(2) 0.014(2) 0.019(2)
C23 0.049(3) 0.037(3) 0.045(3) 0.004(2) 0.018(2) 0.020(2)
C24 0.036(3) 0.040(3) 0.039(3) 0.006(2) 0.010(2) 0.016(2)
C25 0.033(2) 0.029(2) 0.032(2) 0.0095(19) 0.010(2) 0.0132(19)
C26 0.033(2) 0.034(3) 0.032(3) 0.0070(19) 0.002(2) 0.008(2)
C27 0.030(2) 0.023(2) 0.030(2) -0.0001(18) 0.0056(19) 0.0070(18)
C28 0.034(2) 0.025(2) 0.027(2) 0.0026(18) 0.0032(19) 0.0088(19)
C29 0.029(2) 0.030(2) 0.037(3) 0.0064(19) 0.003(2) 0.0098(19)
C30 0.022(2) 0.036(3) 0.037(3) -0.001(2) 0.004(2) 0.0083(19)
C31 0.022(2) 0.037(3) 0.033(3) 0.012(2) 0.0040(19) 0.0065(19)
C32 0.030(2) 0.033(2) 0.029(2) 0.0085(19) 0.0031(19) 0.0111(19)
C33 0.027(2) 0.022(2) 0.026(2) 0.0039(17) 0.0022(18) 0.0038(17)
C34 0.028(2) 0.035(2) 0.027(2) 0.0062(18) 0.0018(19) 0.0120(19)
C35 0.035(3) 0.036(3) 0.031(3) 0.010(2) 0.001(2) 0.007(2)
C36 0.031(2) 0.032(2) 0.024(2) 0.0083(18) 0.0102(19) 0.0156(19)
C37 0.080(4) 0.034(3) 0.068(4) 0.003(2) 0.036(3) 0.021(3)
C38 0.050(3) 0.044(3) 0.042(3) 0.021(2) 0.011(2) 0.014(2)
C39 0.068(4) 0.053(4) 0.070(4) 0.028(3) -0.026(3) -0.028(3)
C40 0.067(4) 0.053(3) 0.070(4) -0.003(3) -0.013(3) 0.005(3)

loop_
_atom_type_symbol
_atom_type_description
_atom_type_scat_dispersion_real
_atom_type_scat_dispersion_imag
_atom_type_scat_source
C C 0.0033 0.0016 'International Tables Vol C Tables 4.2.6.8 and 6.1.1.4'
H H 0.0000 0.0000 'International Tables Vol C Tables 4.2.6.8 and 6.1.1.4'
N N 0.0061 0.0033 'International Tables Vol C Tables 4.2.6.8 and 6.1.1.4'
O O 0.0106 0.0060 'International Tables Vol C Tables 4.2.6.8 and 6.1.1.4'

loop_
_geom_angle_atom_site_label_1
_geom_angle_atom_site_label_2
_geom_angle_atom_site_label_3
_geom_angle
C1 O1 C15 119.8(3)
C2 O2 C17 117.2(3)
C11 O6 C18 115.6(3)
C15 O7 C19 115.4(3)
O3 N1 O4 124.1(3)
O3 N1 C7 118.4(3)
O4 N1 C7 117.6(3)
O1 C1 C16 123.7(3)
O1 C1 C2 115.7(3)
C16 C1 C2 120.6(4)
O2 C2 C3 125.2(3)
O2 C2 C1 115.2(3)
C3 C2 C1 119.6(4)
C2 C3 C4 120.5(4)
C2 C3 H3 119.7
C4 C3 H3 119.7
C3 C4 C5 120.4(4)
C3 C4 H4 119.8
C5 C4 H4 119.8
C4 C5 C16 119.4(3)
C4 C5 C6 122.7(4)
C16 C5 C6 118.0(3)
C7 C6 C5 121.3(4)
C7 C6 H6 119.3
C5 C6 H6 119.3
C6 C7 N1 116.6(3)
C6 C7 C8 124.6(3)
N1 C7 C8 118.1(3)
C7 C8 C9 113.4(3)
C7 C8 C13 108.5(3)
C9 C8 C13 109.1(3)
C7 C8 H8 108.6
C9 C8 H8 108.6
C13 C8 H8 108.6
C10 C9 C8 113.3(3)
C10 C9 H9A 108.9
C8 C9 H9A 108.9
C10 C9 H9B 108.9
C8 C9 H9B 108.9
H9A C9 H9B 107.7
O5 C10 C11 122.3(4)
O5 C10 C9 122.6(4)
C11 C10 C9 115.1(4)
C12 C11 O6 126.4(4)
C12 C11 C10 121.2(4)
O6 C11 C10 112.4(3)
C11 C12 C13 125.2(4)
C11 C12 H12 117.4
C13 C12 H12 117.4
C16 C13 C12 106.3(3)
C16 C13 C14 106.5(3)
C12 C13 C14 110.2(3)
C16 C13 C8 113.5(3)
C12 C13 C8 110.5(3)
C14 C13 C8 109.8(3)
C15 C14 C13 111.7(3)
C15 C14 H14A 109.3
C13 C14 H14A 109.3
C15 C14 H14B 109.3
C13 C14 H14B 109.3
H14A C14 H14B 107.9
O7 C15 O1 107.6(3)
O7 C15 C14 108.0(3)
O1 C15 C14 112.9(3)
O7 C15 H15 109.4
O1 C15 H15 109.4
C14 C15 H15 109.4
C1 C16 C5 119.5(3)
C1 C16 C13 119.8(3)
C5 C16 C13 120.6(3)
O2 C17 H17A 109.5
O2 C17 H17B 109.5
H17A C17 H17B 109.5
O2 C17 H17C 109.5
H17A C17 H17C 109.5
H17B C17 H17C 109.5
O6 C18 H18A 109.5
O6 C18 H18B 109.5
H18A C18 H18B 109.5
O6 C18 H18C 109.5
H18A C18 H18C 109.5
H18B C18 H18C 109.5
O7 C19 C20 114.9(4)
O7 C19 H19A 108.5
C20 C19 H19A 108.5
O7 C19 H19B 108.5
C20 C19 H19B 108.5
H19A C19 H19B 107.5
C19 C20 H20A 109.5
C19 C20 H20B 109.5
H20A C20 H20B 109.5
C19 C20 H20C 109.5
H20A C20 H20C 109.5
H20B C20 H20C 109.5
C21 O8 C35 120.1(3)
C22 O9 C37 117.8(3)
C31 O13 C38 116.1(3)
C35 O14 C39 112.4(3)
O10 N2 O11 123.5(3)
O10 N2 C27 118.6(4)
O11 N2 C27 117.9(4)
O8 C21 C36 123.1(4)
O8 C21 C22 116.0(4)
C36 C21 C22 120.8(4)
O9 C22 C23 125.8(4)
O9 C22 C21 114.3(4)
C23 C22 C21 119.9(4)
C24 C23 C22 119.9(4)
C24 C23 H23 120.0
C22 C23 H23 120.0
C23 C24 C25 120.8(4)
C23 C24 H24 119.6
C25 C24 H24 119.6
C24 C25 C36 119.7(4)
C24 C25 C26 122.4(4)
C36 C25 C26 117.8(3)
C27 C26 C25 121.4(4)
C27 C26 H26 119.3
C25 C26 H26 119.3
C26 C27 N2 116.7(4)
C26 C27 C28 124.2(4)
N2 C27 C28 118.4(3)
C27 C28 C29 114.7(3)
C27 C28 C33 109.3(3)
C29 C28 C33 108.8(3)
C27 C28 H28 107.9
C29 C28 H28 107.9
C33 C28 H28 107.9
C30 C29 C28 113.2(3)
C30 C29 H29A 108.9
C28 C29 H29A 108.9
C30 C29 H29B 108.9
C28 C29 H29B 108.9
H29A C29 H29B 107.7
O12 C30 C31 122.2(4)
O12 C30 C29 123.2(4)
C31 C30 C29 114.5(4)
C32 C31 O13 126.1(4)
C32 C31 C30 121.8(4)
O13 C31 C30 112.1(3)
C31 C32 C33 124.9(4)
C31 C32 H32 117.6
C33 C32 H32 117.6
C36 C33 C32 106.6(3)
C36 C33 C34 106.8(3)
C32 C33 C34 110.3(3)
C36 C33 C28 112.7(3)
C32 C33 C28 109.9(3)
C34 C33 C28 110.5(3)
C35 C34 C33 111.6(3)
C35 C34 H34A 109.3
C33 C34 H34A 109.3
C35 C34 H34B 109.3
C33 C34 H34B 109.3
H34A C34 H34B 108.0
O14 C35 O8 106.9(3)
O14 C35 C34 109.0(3)
O8 C35 C34 112.6(3)
O14 C35 H35 109.4
O8 C35 H35 109.4
C34 C35 H35 109.4
C21 C36 C25 118.7(3)
C21 C36 C33 120.3(3)
C25 C36 C33 120.9(3)
O9 C37 H37A 109.5
O9 C37 H37B 109.5
H37A C37 H37B 109.5
O9 C37 H37C 109.5
H37A C37 H37C 109.5
H37B C37 H37C 109.5
O13 C38 H38A 109.5
O13 C38 H38B 109.5
H38A C38 H38B 109.5
O13 C38 H38C 109.5
H38A C38 H38C 109.5
H38B C38 H38C 109.5
C40 C39 O14 111.3(4)
C40 C39 H39A 109.4
O14 C39 H39A 109.4
C40 C39 H39B 109.4
O14 C39 H39B 109.4
H39A C39 H39B 108.0
C39 C40 H40A 109.5
C39 C40 H40B 109.5
H40A C40 H40B 109.5
C39 C40 H40C 109.5
H40A C40 H40C 109.5
H40B C40 H40C 109.5

loop_
_geom_bond_atom_site_label_1
_geom_bond_atom_site_label_2
_geom_bond_distance
O1 C1 1.372(4)
O1 C15 1.441(4)
O2 C2 1.360(4)
O2 C17 1.436(4)
O3 N1 1.224(4)
O4 N1 1.228(4)
O5 C10 1.220(4)
O6 C11 1.371(4)
O6 C18 1.436(5)
O7 C15 1.391(4)
O7 C19 1.437(4)
N1 C7 1.465(5)
C1 C16 1.374(5)
C1 C2 1.410(5)
C2 C3 1.376(5)
C3 C4 1.382(5)
C3 H3 0.9500
C4 C5 1.396(5)
C4 H4 0.9500
C5 C16 1.415(5)
C5 C6 1.444(5)
C6 C7 1.326(5)
C6 H6 0.9500
C7 C8 1.521(5)
C8 C9 1.536(5)
C8 C13 1.546(5)
C8 H8 1.0000
C9 C10 1.494(5)
C9 H9A 0.9900
C9 H9B 0.9900
C10 C11 1.483(5)
C11 C12 1.331(5)
C12 C13 1.528(5)
C12 H12 0.9500
C13 C16 1.509(5)
C13 C14 1.545(5)
C14 C15 1.500(5)
C14 H14A 0.9900
C14 H14B 0.9900
C15 H15 1.0000
C17 H17A 0.9800
C17 H17B 0.9800
C17 H17C 0.9800
C18 H18A 0.9800
C18 H18B 0.9800
C18 H18C 0.9800
C19 C20 1.477(5)
C19 H19A 0.9900
C19 H19B 0.9900
C20 H20A 0.9800
C20 H20B 0.9800
C20 H20C 0.9800
O8 C21 1.369(4)
O8 C35 1.441(4)
O9 C22 1.368(5)
O9 C37 1.438(4)
O10 N2 1.229(4)
O11 N2 1.237(4)
O12 C30 1.220(4)
O13 C31 1.374(4)
O13 C38 1.438(4)
O14 C35 1.390(4)
O14 C39 1.444(5)
N2 C27 1.452(5)
C21 C36 1.384(5)
C21 C22 1.399(5)
C22 C23 1.379(6)
C23 C24 1.377(5)
C23 H23 0.9500
C24 C25 1.390(5)
C24 H24 0.9500
C25 C36 1.409(5)
C25 C26 1.451(5)
C26 C27 1.329(5)
C26 H26 0.9500
C27 C28 1.514(5)
C28 C29 1.524(5)
C28 C33 1.547(5)
C28 H28 1.0000
C29 C30 1.510(5)
C29 H29A 0.9900
C29 H29B 0.9900
C30 C31 1.477(5)
C31 C32 1.327(5)
C32 C33 1.524(5)
C32 H32 0.9500
C33 C36 1.514(5)
C33 C34 1.535(5)
C34 C35 1.506(5)
C34 H34A 0.9900
C34 H34B 0.9900
C35 H35 1.0000
C37 H37A 0.9800
C37 H37B 0.9800
C37 H37C 0.9800
C38 H38A 0.9800
C38 H38B 0.9800
C38 H38C 0.9800
C39 C40 1.434(6)
C39 H39A 0.9900
C39 H39B 0.9900
C40 H40A 0.9800
C40 H40B 0.9800
C40 H40C 0.9800

loop_
_geom_torsion_atom_site_label_1
_geom_torsion_atom_site_label_2
_geom_torsion_atom_site_label_3
_geom_torsion_atom_site_label_4
_geom_torsion
C15 O1 C1 C16 -7.3(5)
C15 O1 C1 C2 174.9(3)
C17 O2 C2 C3 -0.8(6)
C17 O2 C2 C1 177.0(3)
O1 C1 C2 O2 -2.0(5)
C16 C1 C2 O2 -179.8(3)
O1 C1 C2 C3 175.9(3)
C16 C1 C2 C3 -1.9(6)
O2 C2 C3 C4 178.5(4)
C1 C2 C3 C4 0.8(6)
C2 C3 C4 C5 0.6(6)
C3 C4 C5 C16 -1.0(6)
C3 C4 C5 C6 179.3(4)
C4 C5 C6 C7 -168.5(4)
C16 C5 C6 C7 11.7(6)
C5 C6 C7 N1 173.3(4)
C5 C6 C7 C8 2.4(6)
O3 N1 C7 C6 37.0(5)
O4 N1 C7 C6 -141.8(4)
O3 N1 C7 C8 -151.5(4)
O4 N1 C7 C8 29.7(5)
C6 C7 C8 C9 -150.5(4)
N1 C7 C8 C9 38.7(5)
C6 C7 C8 C13 -29.1(5)
N1 C7 C8 C13 160.2(3)
C7 C8 C9 C10 62.2(4)
C13 C8 C9 C10 -58.9(4)
C8 C9 C10 O5 -143.5(4)
C8 C9 C10 C11 38.7(5)
C18 O6 C11 C12 3.9(5)
C18 O6 C11 C10 -175.6(3)
O5 C10 C11 C12 175.8(4)
C9 C10 C11 C12 -6.4(5)
O5 C10 C11 O6 -4.7(5)
C9 C10 C11 O6 173.1(3)
O6 C11 C12 C13 176.0(3)
C10 C11 C12 C13 -4.6(6)
C11 C12 C13 C16 -140.0(4)
C11 C12 C13 C14 105.0(4)
C11 C12 C13 C8 -16.5(5)
C7 C8 C13 C16 41.1(4)
C9 C8 C13 C16 165.1(3)
C7 C8 C13 C12 -78.1(4)
C9 C8 C13 C12 45.9(4)
C7 C8 C13 C14 160.1(3)
C9 C8 C13 C14 -75.9(4)
C16 C13 C14 C15 -55.9(4)
C12 C13 C14 C15 59.0(4)
C8 C13 C14 C15 -179.1(3)
C19 O7 C15 O1 -76.5(4)
C19 O7 C15 C14 161.3(3)
C1 O1 C15 O7 -137.7(3)
C1 O1 C15 C14 -18.6(5)
C13 C14 C15 O7 170.0(3)
C13 C14 C15 O1 51.1(4)
O1 C1 C16 C5 -176.1(3)
C2 C1 C16 C5 1.5(6)
O1 C1 C16 C13 -0.8(6)
C2 C1 C16 C13 176.8(3)
C4 C5 C16 C1 -0.1(6)
C6 C5 C16 C1 179.7(3)
C4 C5 C16 C13 -175.3(3)
C6 C5 C16 C13 4.4(5)
C12 C13 C16 C1 -85.8(4)
C14 C13 C16 C1 31.7(5)
C8 C13 C16 C1 152.7(4)
C12 C13 C16 C5 89.5(4)
C14 C13 C16 C5 -153.0(3)
C8 C13 C16 C5 -32.1(5)
C15 O7 C19 C20 90.4(5)
C35 O8 C21 C36 4.5(5)
C35 O8 C21 C22 -179.7(3)
C37 O9 C22 C23 6.1(6)
C37 O9 C22 C21 -175.7(4)
O8 C21 C22 O9 4.1(5)
C36 C21 C22 O9 -179.9(4)
O8 C21 C22 C23 -177.5(4)
C36 C21 C22 C23 -1.6(6)
O9 C22 C23 C24 -179.3(4)
C21 C22 C23 C24 2.5(7)
C22 C23 C24 C25 -2.7(7)
C23 C24 C25 C36 2.0(6)
C23 C24 C25 C26 -178.3(4)
C24 C25 C26 C27 168.2(4)
C36 C25 C26 C27 -12.0(6)
C25 C26 C27 N2 -172.0(4)
C25 C26 C27 C28 -1.2(6)
O10 N2 C27 C26 -34.1(5)
O11 N2 C27 C26 144.0(4)
O10 N2 C27 C28 154.6(4)
O11 N2 C27 C28 -27.3(5)
C26 C27 C28 C29 150.9(4)
N2 C27 C28 C29 -38.5(5)
C26 C27 C28 C33 28.4(5)
N2 C27 C28 C33 -161.0(3)
C27 C28 C29 C30 -63.1(4)
C33 C28 C29 C30 59.7(4)
C28 C29 C30 O12 145.8(4)
C28 C29 C30 C31 -37.7(5)
C38 O13 C31 C32 -8.7(5)
C38 O13 C31 C30 169.0(3)
O12 C30 C31 C32 -178.0(4)
C29 C30 C31 C32 5.4(5)
O12 C30 C31 O13 4.1(5)
C29 C30 C31 O13 -172.5(3)
O13 C31 C32 C33 -179.0(3)
C30 C31 C32 C33 3.5(6)
C31 C32 C33 C36 141.6(4)
C31 C32 C33 C34 -102.8(4)
C31 C32 C33 C28 19.2(5)
C27 C28 C33 C36 -41.2(4)
C29 C28 C33 C36 -167.2(3)
C27 C28 C33 C32 77.5(4)
C29 C28 C33 C32 -48.5(4)
C27 C28 C33 C34 -160.6(3)
C29 C28 C33 C34 73.4(4)
C36 C33 C34 C35 55.1(4)
C32 C33 C34 C35 -60.3(4)
C28 C33 C34 C35 178.0(3)
C39 O14 C35 O8 69.8(4)
C39 O14 C35 C34 -168.2(4)
C21 O8 C35 O14 141.7(3)
C21 O8 C35 C34 22.0(5)
C33 C34 C35 O14 -171.4(3)
C33 C34 C35 O8 -52.9(4)
O8 C21 C36 C25 176.5(3)
C22 C21 C36 C25 0.9(6)
O8 C21 C36 C33 0.8(6)
C22 C21 C36 C33 -174.9(4)
C24 C25 C36 C21 -1.1(6)
C26 C25 C36 C21 179.2(3)
C24 C25 C36 C33 174.6(4)
C26 C25 C36 C33 -5.1(5)
C32 C33 C36 C21 87.6(4)
C34 C33 C36 C21 -30.2(5)
C28 C33 C36 C21 -151.7(3)
C32 C33 C36 C25 -88.0(4)
C34 C33 C36 C25 154.2(3)
C28 C33 C36 C25 32.6(5)
C35 O14 C39 C40 -169.4(4)
